data_7705655
loop_
_publ_author_name
'Maliszewski, Benon P.'
'Tzouras, Nikolaos V.'
'Guillet, S\'ebastien G'
'Saab, Marina'
'Beli\<s, Marek'
'Van Hecke, Kristof'
'Nahra, Fady'
'Nolan, Steven P.'

_publ_section_title
;
 A general protocol for the synthesis of Pt-NHC (NHC = N-heterocyclic
 carbene) hydrosilylation catalysts.
;
_journal_issue 41
_journal_name_full 'Dalton transactions (Cambridge, England : 2003)'
_journal_page_first 14673
_journal_page_last 14679
_journal_paper_doi 10.1039/d0dt03480k
_journal_volume 49
_journal_year 2020
_chemical_formula_moiety 'C17 H30 Cl2 N2 Pt S, C H Cl3'
_chemical_formula_sum 'C18 H31 Cl5 N2 Pt S'
_chemical_formula_weight 679.84
_space_group_crystal_system orthorhombic
_space_group_IT_number 61
_space_group_name_Hall '-P 2ac 2ab'
_space_group_name_H-M_alt 'P b c a'
_atom_sites_solution_hydrogens geom
_atom_sites_solution_primary dual
_audit_creation_date 2020-01-17
_audit_creation_method
;
Olex2 1.2
(compiled 2018.05.29 svn.r3508 for OlexSys, GUI svn.r5506)
;
_audit_update_record
;
2020-07-10 deposited with the CCDC.	2020-10-09 downloaded from the CCDC.
;
_cell_angle_alpha 90
_cell_angle_beta 90
_cell_angle_gamma 90
_cell_formula_units_Z 8
_cell_length_a 12.76940(10)
_cell_length_b 19.3085(2)
_cell_length_c 20.1949(2)
_cell_measurement_reflns_used 10877
_cell_measurement_temperature 100.0(1)
_cell_measurement_theta_max 73.7620
_cell_measurement_theta_min 4.3540
_cell_volume 4979.21(8)
_computing_cell_refinement 'CrysAlisPro 1.171.39.46 (Rigaku OD, 2018)'
_computing_data_collection 'CrysAlisPro 1.171.39.46 (Rigaku OD, 2018)'
_computing_data_reduction 'CrysAlisPro 1.171.39.46 (Rigaku OD, 2018)'
_computing_molecular_graphics 'Olex2 (Dolomanov et al., 2009)'
_computing_publication_material 'Olex2 (Dolomanov et al., 2009)'
_computing_structure_refinement 'ShelXL (Sheldrick, 2015)'
_computing_structure_solution 'ShelXT (Sheldrick, 2015)'
_diffrn_ambient_environment N~2~
_diffrn_ambient_temperature 100.0(1)
_diffrn_detector 'CCD plate'
_diffrn_detector_area_resol_mean 10.4839
_diffrn_detector_type Atlas
_diffrn_measured_fraction_theta_full 0.998
_diffrn_measured_fraction_theta_max 0.979
_diffrn_measurement_details
;
List of Runs (angles in degrees, time in seconds):

  # Type    Start    End  Width  t~exp~   \w     \q     \k     \f   Frames
#--------------------------------------------------------------------------
  1  \w    -74.00  34.00   1.00    1.00    --  -41.68  77.00   0.00  108
  2  \w   -122.00  -1.00   1.00    1.00    --  -41.68 -19.00  30.00  121
  3  \w      6.00  83.00   1.00    1.00    --   41.68 -99.00 -30.00   77
  4  \w    103.00 178.00   1.00    2.00    --  106.01  77.00 -30.00   75
  5  \w     23.00 107.00   1.00    2.00    --  106.01 -94.00  60.00   84
  6  \w     30.00 139.00   1.00    2.00    --  106.01 -77.00 120.00  109
  7  \w     53.00 178.00   1.00    2.00    --  106.01  15.00  60.00  125
  8  \w   -115.00 -25.00   1.00    1.00    --  -41.68 -57.00-180.00   90
  9  \w   -115.00 -14.00   1.00    1.00    --  -41.68 -57.00 -90.00  101
;
_diffrn_measurement_device 'four-circle diffractometer'
_diffrn_measurement_device_type 'SuperNova, Dual, Cu at home/near, Atlas'
_diffrn_measurement_method '\w scans'
_diffrn_orient_matrix_type 'CrysAlisPro convention (1999,Acta A55,543-557)'
_diffrn_orient_matrix_UB_11 -0.0153353000
_diffrn_orient_matrix_UB_12 0.0025814000
_diffrn_orient_matrix_UB_13 0.0756522000
_diffrn_orient_matrix_UB_21 -0.0868958000
_diffrn_orient_matrix_UB_22 -0.0550932000
_diffrn_orient_matrix_UB_23 -0.0053175000
_diffrn_orient_matrix_UB_31 0.0822503000
_diffrn_orient_matrix_UB_32 -0.0576302000
_diffrn_orient_matrix_UB_33 0.0084854000
_diffrn_radiation_monochromator mirror
_diffrn_radiation_probe x-ray
_diffrn_radiation_type CuK\a
_diffrn_radiation_wavelength 1.54184
_diffrn_reflns_av_R_equivalents 0.0351
_diffrn_reflns_av_unetI/netI 0.0246
_diffrn_reflns_Laue_measured_fraction_full 0.998
_diffrn_reflns_Laue_measured_fraction_max 0.979
_diffrn_reflns_limit_h_max 15
_diffrn_reflns_limit_h_min -11
_diffrn_reflns_limit_k_max 19
_diffrn_reflns_limit_k_min -23
_diffrn_reflns_limit_l_max 22
_diffrn_reflns_limit_l_min -25
_diffrn_reflns_number 24360
_diffrn_reflns_point_group_measured_fraction_full 0.998
_diffrn_reflns_point_group_measured_fraction_max 0.979
_diffrn_reflns_theta_full 67.684
_diffrn_reflns_theta_max 73.919
_diffrn_reflns_theta_min 4.379
_diffrn_source 'micro-focus sealed X-ray tube'
_diffrn_source_type 'SuperNova (Cu) X-ray Source'
_exptl_absorpt_coefficient_mu 16.317
_exptl_absorpt_correction_T_max 1.000
_exptl_absorpt_correction_T_min 0.754
_exptl_absorpt_correction_type gaussian
_exptl_absorpt_process_details
;
CrysAlisPro 1.171.39.46 (Rigaku Oxford Diffraction, 2018)
Numerical absorption correction based on gaussian integration over
			a multifaceted crystal model
Empirical absorption correction using spherical harmonics,
 implemented in SCALE3 ABSPACK scaling algorithm.
;
_exptl_crystal_colour 'light colourless'
_exptl_crystal_colour_modifier light
_exptl_crystal_colour_primary colourless
_exptl_crystal_density_diffrn 1.814
_exptl_crystal_description needle
_exptl_crystal_F_000 2656
_exptl_crystal_size_max 0.137
_exptl_crystal_size_mid 0.091
_exptl_crystal_size_min 0.052
_refine_diff_density_max 0.813
_refine_diff_density_min -1.101
_refine_diff_density_rms 0.112
_refine_ls_extinction_method none
_refine_ls_goodness_of_fit_ref 1.052
_refine_ls_hydrogen_treatment constr
_refine_ls_matrix_type full
_refine_ls_number_parameters 246
_refine_ls_number_reflns 4934
_refine_ls_number_restraints 0
_refine_ls_restrained_S_all 1.052
_refine_ls_R_factor_all 0.0302
_refine_ls_R_factor_gt 0.0241
_refine_ls_shift/su_max 0.002
_refine_ls_shift/su_mean 0.000
_refine_ls_structure_factor_coef Fsqd
_refine_ls_weighting_details 'w=1/[\s^2^(Fo^2^)+(0.0280P)^2^+0.9474P] where P=(Fo^2^+2Fc^2^)/3'
_refine_ls_weighting_scheme calc
_refine_ls_wR_factor_gt 0.0551
_refine_ls_wR_factor_ref 0.0575
_reflns_Friedel_coverage 0.000
_reflns_number_gt 4279
_reflns_number_total 4934
_reflns_threshold_expression 'I > 2\s(I)'
_cod_data_source_file d0dt03480k2.cif
_cod_data_source_block nt212
_cod_depositor_comments 'Adding full bibliography for 7705653--7705658.cif.'
_cod_database_code 7705655
_shelx_shelxl_version_number 2018/3
_chemical_oxdiff_formula 'C17 H30 Cl2 N2 Pt S'
_shelx_space_group_comment
;
The symmetry employed for this shelxl refinement is uniquely defined
by the following loop, which should always be used as a source of
symmetry information in preference to the above space-group names.
They are only intended as comments.
;
_reflns_odcompleteness_completeness 99.66
_reflns_odcompleteness_iscentric 1
_reflns_odcompleteness_theta 66.97
_olex2_refinement_description
;
1. Fixed Uiso
 At 1.2 times of:
  All C(H) groups, All C(H,H) groups
 At 1.5 times of:
  All C(H,H,H) groups
2.a Ternary CH refined with riding coordinates:
 C6(H6), C12(H12), C18(H18)
2.b Secondary CH2 refined with riding coordinates:
 C7(H7A,H7B), C8(H8A,H8B), C9(H9A,H9B), C10(H10A,H10B), C11(H11A,H11B),
 C13(H13A,H13B), C14(H14A,H14B), C15(H15A,H15B), C16(H16B,H16A), C17(H17A,H17B)
2.c Aromatic/amide H refined with riding coordinates:
 C4(H4), C5(H5)
2.d Idealised Me refined as rotating group:
 C1(H1A,H1B,H1C), C2(H2A,H2B,H2C)
;
_olex2_date_sample_data_collection 2019-12-11
_olex2_exptl_crystal_mounting_method 'mounted on a nylon loop'
_olex2_submission_special_instructions 'No special instructions were received'
_oxdiff_exptl_absorpt_empirical_details
;
Empirical correction (ABSPACK) includes:
- Absorption correction using spherical harmonics
- Frame scaling
;
_oxdiff_exptl_absorpt_empirical_full_max 1.885
_oxdiff_exptl_absorpt_empirical_full_min 0.697

loop_
_space_group_symop_operation_xyz
'x, y, z'
'-x+1/2, -y, z+1/2'
'-x, y+1/2, -z+1/2'
'x+1/2, -y+1/2, -z'
'-x, -y, -z'
'x-1/2, y, -z-1/2'
'x, -y-1/2, z-1/2'
'-x-1/2, y-1/2, z'

loop_
_atom_site_label
_atom_site_type_symbol
_atom_site_fract_x
_atom_site_fract_y
_atom_site_fract_z
_atom_site_U_iso_or_equiv
_atom_site_adp_type
_atom_site_occupancy
_atom_site_site_symmetry_order
_atom_site_calc_flag
_atom_site_refinement_flags_posn
_atom_site_refinement_flags_adp
_atom_site_refinement_flags_occupancy
_atom_site_disorder_assembly
_atom_site_disorder_group
Pt1 Pt 0.49479(2) 0.51560(2) 0.62705(2) 0.00989(5) Uani 1 1 d . . . . .
Cl1 Cl 0.53774(6) 0.40640(4) 0.66639(4) 0.01634(15) Uani 1 1 d . . . . .
Cl2 Cl 0.65441(6) 0.51862(4) 0.56906(4) 0.01775(16) Uani 1 1 d . . . . .
S1 S 0.44695(6) 0.62204(4) 0.59020(4) 0.01327(15) Uani 1 1 d . . . . .
N1 N 0.2803(2) 0.47131(13) 0.67263(12) 0.0123(5) Uani 1 1 d . . . . .
N2 N 0.3455(2) 0.55010(13) 0.73585(12) 0.0136(5) Uani 1 1 d . . . . .
C1 C 0.3149(3) 0.61246(18) 0.55923(18) 0.0258(8) Uani 1 1 d . . . . .
H1A H 0.312873 0.574974 0.526536 0.039 Uiso 1 1 calc GR . . . .
H1B H 0.292525 0.655818 0.538351 0.039 Uiso 1 1 calc GR . . . .
H1C H 0.267730 0.601384 0.596015 0.039 Uiso 1 1 calc GR . . . .
C2 C 0.5089(3) 0.6399(2) 0.51195(18) 0.0311(9) Uani 1 1 d . . . . .
H2A H 0.584189 0.646641 0.518745 0.047 Uiso 1 1 calc GR . . . .
H2B H 0.478579 0.682000 0.492718 0.047 Uiso 1 1 calc GR . . . .
H2C H 0.497581 0.600879 0.481782 0.047 Uiso 1 1 calc GR . . . .
C3 C 0.3653(3) 0.51219(16) 0.68128(15) 0.0136(6) Uani 1 1 d . . . . .
C4 C 0.2491(2) 0.53268(18) 0.76194(15) 0.0171(7) Uani 1 1 d . . . . .
H4 H 0.217397 0.551887 0.800340 0.020 Uiso 1 1 calc R . . . .
C5 C 0.2087(3) 0.48338(17) 0.72262(16) 0.0173(7) Uani 1 1 d . . . . .
H5 H 0.143028 0.460948 0.728147 0.021 Uiso 1 1 calc R . . . .
C6 C 0.2665(3) 0.41925(16) 0.62000(14) 0.0140(6) Uani 1 1 d . . . . .
H6 H 0.329623 0.420674 0.590747 0.017 Uiso 1 1 calc R . . . .
C7 C 0.2590(3) 0.34696(18) 0.65012(16) 0.0203(7) Uani 1 1 d . . . . .
H7A H 0.200088 0.345392 0.681934 0.024 Uiso 1 1 calc R . . . .
H7B H 0.324319 0.336424 0.674548 0.024 Uiso 1 1 calc R . . . .
C8 C 0.2420(3) 0.29258(17) 0.59601(16) 0.0222(7) Uani 1 1 d . . . . .
H8A H 0.304918 0.290375 0.567446 0.027 Uiso 1 1 calc R . . . .
H8B H 0.232506 0.246572 0.616806 0.027 Uiso 1 1 calc R . . . .
C9 C 0.1469(3) 0.30917(18) 0.55372(16) 0.0224(7) Uani 1 1 d . . . . .
H9A H 0.082905 0.306468 0.581234 0.027 Uiso 1 1 calc R . . . .
H9B H 0.140759 0.274531 0.517787 0.027 Uiso 1 1 calc R . . . .
C10 C 0.1560(3) 0.38145(18) 0.52376(15) 0.0193(7) Uani 1 1 d . . . . .
H10A H 0.091884 0.391959 0.498071 0.023 Uiso 1 1 calc R . . . .
H10B H 0.216346 0.382863 0.493026 0.023 Uiso 1 1 calc R . . . .
C11 C 0.1706(3) 0.43621(17) 0.57781(15) 0.0179(7) Uani 1 1 d . . . . .
H11A H 0.179560 0.482337 0.557171 0.022 Uiso 1 1 calc R . . . .
H11B H 0.107507 0.437759 0.606252 0.022 Uiso 1 1 calc R . . . .
C12 C 0.4173(3) 0.60184(17) 0.76482(15) 0.0160(7) Uani 1 1 d . . . . .
H12 H 0.480752 0.604177 0.735929 0.019 Uiso 1 1 calc R . . . .
C13 C 0.4532(3) 0.58022(18) 0.83406(16) 0.0201(7) Uani 1 1 d . . . . .
H13A H 0.487953 0.534456 0.831927 0.024 Uiso 1 1 calc R . . . .
H13B H 0.391822 0.576285 0.863802 0.024 Uiso 1 1 calc R . . . .
C14 C 0.5295(3) 0.6342(2) 0.86132(18) 0.0272(8) Uani 1 1 d . . . . .
H14A H 0.549502 0.621506 0.907093 0.033 Uiso 1 1 calc R . . . .
H14B H 0.593839 0.634469 0.833955 0.033 Uiso 1 1 calc R . . . .
C15 C 0.4814(3) 0.7065(2) 0.86136(19) 0.0311(9) Uani 1 1 d . . . . .
H15A H 0.421819 0.707704 0.892714 0.037 Uiso 1 1 calc R . . . .
H15B H 0.534221 0.740460 0.876613 0.037 Uiso 1 1 calc R . . . .
C16 C 0.4433(3) 0.72669(19) 0.79267(18) 0.0321(9) Uani 1 1 d . . . . .
H16B H 0.504132 0.730874 0.762522 0.039 Uiso 1 1 calc R . . . .
H16A H 0.408384 0.772401 0.794896 0.039 Uiso 1 1 calc R . . . .
C17 C 0.3669(3) 0.67329(18) 0.76497(17) 0.0242(8) Uani 1 1 d . . . . .
H17A H 0.302679 0.672446 0.792380 0.029 Uiso 1 1 calc R . . . .
H17B H 0.346939 0.686244 0.719259 0.029 Uiso 1 1 calc R . . . .
Cl3 Cl 0.28742(10) 0.29127(6) 0.90065(6) 0.0519(3) Uani 1 1 d . . . . .
Cl4 Cl 0.39850(7) 0.38015(5) 0.80928(4) 0.02681(19) Uani 1 1 d . . . . .
Cl5 Cl 0.38710(7) 0.41618(6) 0.94752(4) 0.0310(2) Uani 1 1 d . . . . .
C18 C 0.3199(3) 0.3774(2) 0.88077(16) 0.0247(8) Uani 1 1 d . . . . .
H18 H 0.253992 0.403827 0.872252 0.030 Uiso 1 1 calc R . . . .

loop_
_atom_site_aniso_label
_atom_site_aniso_U_11
_atom_site_aniso_U_22
_atom_site_aniso_U_33
_atom_site_aniso_U_23
_atom_site_aniso_U_13
_atom_site_aniso_U_12
Pt1 0.01001(8) 0.01065(8) 0.00900(7) -0.00064(4) 0.00036(5) -0.00039(5)
Cl1 0.0176(4) 0.0138(3) 0.0176(3) 0.0022(3) -0.0015(3) 0.0014(3)
Cl2 0.0137(4) 0.0214(4) 0.0181(3) 0.0025(3) 0.0056(3) 0.0025(3)
S1 0.0149(4) 0.0118(3) 0.0131(3) -0.0003(3) 0.0010(3) 0.0006(3)
N1 0.0114(14) 0.0134(13) 0.0122(12) -0.0017(10) 0.0027(10) -0.0018(11)
N2 0.0147(14) 0.0134(12) 0.0126(11) -0.0025(10) 0.0007(10) -0.0001(11)
C1 0.026(2) 0.0207(18) 0.0309(19) 0.0013(15) -0.0042(16) 0.0019(15)
C2 0.041(3) 0.030(2) 0.0230(17) 0.0132(16) 0.0141(17) 0.0137(17)
C3 0.0160(17) 0.0127(15) 0.0120(13) 0.0011(12) -0.0010(13) 0.0013(13)
C4 0.0149(17) 0.0217(17) 0.0146(14) -0.0007(13) 0.0037(13) 0.0024(13)
C5 0.0137(17) 0.0216(17) 0.0166(14) 0.0025(13) 0.0044(13) -0.0003(14)
C6 0.0142(16) 0.0154(15) 0.0124(13) -0.0018(12) 0.0004(12) -0.0034(13)
C7 0.0228(18) 0.0190(17) 0.0190(15) -0.0002(14) -0.0035(14) -0.0028(14)
C8 0.030(2) 0.0129(16) 0.0238(16) -0.0016(14) -0.0034(15) -0.0040(14)
C9 0.0227(19) 0.0216(17) 0.0228(16) -0.0032(14) -0.0016(15) -0.0105(15)
C10 0.0171(18) 0.0248(18) 0.0161(15) -0.0007(13) -0.0026(13) -0.0045(15)
C11 0.0161(17) 0.0198(16) 0.0179(15) -0.0001(13) -0.0011(13) -0.0020(14)
C12 0.0142(17) 0.0194(16) 0.0144(14) -0.0041(13) 0.0031(13) -0.0042(13)
C13 0.0192(18) 0.0228(17) 0.0183(15) -0.0022(14) -0.0026(14) 0.0001(15)
C14 0.0231(19) 0.039(2) 0.0192(15) -0.0059(16) -0.0016(15) -0.0017(18)
C15 0.034(2) 0.032(2) 0.0272(18) -0.0146(17) -0.0008(17) -0.0092(18)
C16 0.048(3) 0.0191(18) 0.0294(19) -0.0055(15) 0.0018(19) -0.0088(18)
C17 0.034(2) 0.0177(17) 0.0204(16) -0.0023(14) -0.0047(16) 0.0002(16)
Cl3 0.0672(8) 0.0370(6) 0.0517(6) 0.0026(5) 0.0147(6) -0.0171(6)
Cl4 0.0297(5) 0.0331(5) 0.0176(4) -0.0010(3) 0.0010(3) 0.0042(4)
Cl5 0.0210(5) 0.0518(6) 0.0202(4) -0.0077(4) -0.0020(3) 0.0035(4)
C18 0.0225(19) 0.033(2) 0.0189(15) 0.0011(15) -0.0030(15) 0.0031(16)

loop_
_atom_type_symbol
_atom_type_description
_atom_type_scat_dispersion_real
_atom_type_scat_dispersion_imag
_atom_type_scat_source
C C 0.0181 0.0091 'International Tables Vol C Tables 4.2.6.8 and 6.1.1.4'
H H 0.0000 0.0000 'International Tables Vol C Tables 4.2.6.8 and 6.1.1.4'
Cl Cl 0.3639 0.7018 'International Tables Vol C Tables 4.2.6.8 and 6.1.1.4'
N N 0.0311 0.0180 'International Tables Vol C Tables 4.2.6.8 and 6.1.1.4'
Pt Pt -4.5932 6.9264 'International Tables Vol C Tables 4.2.6.8 and 6.1.1.4'
S S 0.3331 0.5567 'International Tables Vol C Tables 4.2.6.8 and 6.1.1.4'

loop_
_exptl_crystal_face_index_h
_exptl_crystal_face_index_k
_exptl_crystal_face_index_l
_exptl_crystal_face_perp_dist
6 -9 1 0.0311
-3 -11 3 0.0345
-8 5 0 0.0689
3 12 -3 0.0447
3 -2 12 0.0381
-3 7 10 0.0423
-3 1 -12 0.0125

loop_
_geom_angle_atom_site_label_1
_geom_angle_atom_site_label_2
_geom_angle_atom_site_label_3
_geom_angle
_geom_angle_site_symmetry_1
_geom_angle_site_symmetry_3
_geom_angle_publ_flag
Cl1 Pt1 Cl2 89.32(3) . . ?
S1 Pt1 Cl1 177.94(3) . . ?
S1 Pt1 Cl2 92.72(3) . . ?
C3 Pt1 Cl1 88.74(9) . . ?
C3 Pt1 Cl2 176.34(9) . . ?
C3 Pt1 S1 89.24(9) . . ?
C1 S1 Pt1 105.77(12) . . ?
C2 S1 Pt1 110.08(13) . . ?
C2 S1 C1 97.21(18) . . ?
C3 N1 C5 109.8(3) . . ?
C3 N1 C6 125.9(3) . . ?
C5 N1 C6 124.2(3) . . ?
C3 N2 C4 110.3(3) . . ?
C3 N2 C12 125.1(3) . . ?
C4 N2 C12 124.5(3) . . ?
N1 C3 Pt1 128.0(2) . . ?
N2 C3 Pt1 126.2(2) . . ?
N2 C3 N1 105.8(3) . . ?
C5 C4 N2 106.8(3) . . ?
C4 C5 N1 107.3(3) . . ?
N1 C6 C7 110.1(2) . . ?
N1 C6 C11 110.6(3) . . ?
C7 C6 C11 111.6(3) . . ?
C6 C7 C8 110.6(3) . . ?
C9 C8 C7 111.7(3) . . ?
C8 C9 C10 110.8(3) . . ?
C9 C10 C11 111.0(3) . . ?
C6 C11 C10 110.3(3) . . ?
N2 C12 C13 111.3(3) . . ?
N2 C12 C17 110.6(3) . . ?
C17 C12 C13 111.8(3) . . ?
C12 C13 C14 109.5(3) . . ?
C15 C14 C13 111.5(3) . . ?
C16 C15 C14 111.3(3) . . ?
C15 C16 C17 111.4(3) . . ?
C12 C17 C16 110.1(3) . . ?
Cl3 C18 Cl5 109.98(19) . . ?
Cl4 C18 Cl3 110.5(2) . . ?
Cl4 C18 Cl5 109.7(2) . . ?

loop_
_geom_bond_atom_site_label_1
_geom_bond_atom_site_label_2
_geom_bond_distance
_geom_bond_site_symmetry_2
_geom_bond_publ_flag
Pt1 Cl1 2.3189(7) . ?
Pt1 Cl2 2.3515(8) . ?
Pt1 S1 2.2696(8) . ?
Pt1 C3 1.985(3) . ?
S1 C1 1.808(4) . ?
S1 C2 1.801(3) . ?
N1 C3 1.353(4) . ?
N1 C5 1.382(4) . ?
N1 C6 1.473(4) . ?
N2 C3 1.347(4) . ?
N2 C4 1.381(4) . ?
N2 C12 1.477(4) . ?
C4 C5 1.343(5) . ?
C6 C7 1.526(4) . ?
C6 C11 1.527(4) . ?
C7 C8 1.531(4) . ?
C8 C9 1.518(5) . ?
C9 C10 1.525(5) . ?
C10 C11 1.531(4) . ?
C12 C13 1.530(4) . ?
C12 C17 1.522(5) . ?
C13 C14 1.530(5) . ?
C14 C15 1.524(6) . ?
C15 C16 1.521(5) . ?
C16 C17 1.525(5) . ?
Cl3 C18 1.760(4) . ?
Cl4 C18 1.759(4) . ?
Cl5 C18 1.765(4) . ?

loop_
_exptl_oxdiff_crystal_face_indexfrac_h
_exptl_oxdiff_crystal_face_indexfrac_k
_exptl_oxdiff_crystal_face_indexfrac_l
_exptl_oxdiff_crystal_face_x
_exptl_oxdiff_crystal_face_y
_exptl_oxdiff_crystal_face_z
5.6013 -9.1415 1.4642 0.0013 0.0091 1.0000
-3.1152 -11.3554 2.5443 0.2109 0.8828 0.4198
-7.6735 4.7363 -0.4150 0.0985 0.4081 -0.9076
2.6961 11.5947 -2.5630 -0.2053 -0.8594 -0.4682
2.7117 -1.6375 12.2646 0.8820 -0.2106 0.4215
-3.0326 7.2914 9.5248 0.7859 -0.1888 -0.5888
-2.5132 1.2709 -12.4168 -0.8975 0.2144 -0.3853
